data_2234589
loop_
_publ_author_name
'Zhou, Shao-Chuan'
'Xie, Hong-Zhen'

_publ_section_title
;
 1,1'-(Butane-1,4-diyl)bis[2-(pyridin-2-yl)-1<i>H</i>-benzimidazole]
;
_journal_coeditor_code FF2063
_journal_issue 5
_journal_name_full 'Acta Crystallographica Section E'
_journal_page_first o1434
_journal_paper_doi 10.1107/S1600536812015899
_journal_volume 68
_journal_year 2012
_chemical_formula_iupac 'C28 H24 N6'
_chemical_formula_moiety 'C28 H24 N6'
_chemical_formula_sum 'C28 H24 N6'
_chemical_formula_weight 444.53
_chemical_name_systematic
;
1,1'-(butane-1,4-diyl)bis[2-(pyridin-2-yl)-1<i>H</i>-benzimidazole]
;
_space_group_IT_number 14
_symmetry_cell_setting monoclinic
_symmetry_space_group_name_Hall '-P 2yn'
_symmetry_space_group_name_H-M 'P 1 21/n 1'
_atom_sites_solution_hydrogens geom
_atom_sites_solution_primary direct
_atom_sites_solution_secondary difmap
_audit_creation_method SHELXL-97
_cell_angle_alpha 90.00
_cell_angle_beta 96.466(7)
_cell_angle_gamma 90.00
_cell_formula_units_Z 2
_cell_length_a 6.5617(7)
_cell_length_b 13.9716(13)
_cell_length_c 12.3351(8)
_cell_measurement_reflns_used 6230
_cell_measurement_temperature 298(2)
_cell_measurement_theta_max 29.69
_cell_measurement_theta_min 3.05
_cell_volume 1123.66(18)
_computing_cell_refinement 'RAPID-AUTO (Rigaku, 1998)'
_computing_data_collection 'RAPID-AUTO (Rigaku, 1998)'
_computing_data_reduction 'CrystalStructure (Rigaku/MSC, 2002)'
_computing_molecular_graphics 'ORTEPII (Johnson, 1976)'
_computing_publication_material 'SHELXL97 (Sheldrick, 2008)'
_computing_structure_refinement 'SHELXL97 (Sheldrick, 2008)'
_computing_structure_solution 'SHELXS97 (Sheldrick, 2008)'
_diffrn_ambient_temperature 298(2)
_diffrn_measured_fraction_theta_full 0.999
_diffrn_measured_fraction_theta_max 0.876
_diffrn_measurement_device_type 'Rigaku R-AXIS RAPID'
_diffrn_measurement_method '\w scans'
_diffrn_radiation_monochromator graphite
_diffrn_radiation_source 'fine-focus sealed tube'
_diffrn_radiation_type MoK\a
_diffrn_radiation_wavelength 0.71073
_diffrn_reflns_av_R_equivalents 0.0552
_diffrn_reflns_av_sigmaI/netI 0.0829
_diffrn_reflns_limit_h_max 8
_diffrn_reflns_limit_h_min -7
_diffrn_reflns_limit_k_max 18
_diffrn_reflns_limit_k_min -14
_diffrn_reflns_limit_l_max 15
_diffrn_reflns_limit_l_min -16
_diffrn_reflns_number 6268
_diffrn_reflns_theta_full 25.00
_diffrn_reflns_theta_max 29.28
_diffrn_reflns_theta_min 2.92
_exptl_absorpt_coefficient_mu 0.081
_exptl_absorpt_correction_T_max 0.856
_exptl_absorpt_correction_T_min 0.695
_exptl_absorpt_correction_type multi-scan
_exptl_absorpt_process_details '(ABSCOR; Higashi, 1995)'
_exptl_crystal_colour yellow
_exptl_crystal_density_diffrn 1.314
_exptl_crystal_density_method 'not measured'
_exptl_crystal_description block
_exptl_crystal_F_000 468
_exptl_crystal_size_max 0.42
_exptl_crystal_size_mid 0.18
_exptl_crystal_size_min 0.15
_refine_diff_density_max 0.336
_refine_diff_density_min -0.204
_refine_ls_extinction_method none
_refine_ls_goodness_of_fit_ref 1.017
_refine_ls_hydrogen_treatment mixed
_refine_ls_matrix_type full
_refine_ls_number_parameters 162
_refine_ls_number_reflns 2684
_refine_ls_number_restraints 0
_refine_ls_restrained_S_all 1.017
_refine_ls_R_factor_all 0.1521
_refine_ls_R_factor_gt 0.0638
_refine_ls_shift/su_max 0.000
_refine_ls_shift/su_mean 0.000
_refine_ls_structure_factor_coef Fsqd
_refine_ls_weighting_details 'calc w=1/[\s^2^(Fo^2^)+(0.0451P)^2^+0.0549P] where P=(Fo^2^+2Fc^2^)/3'
_refine_ls_weighting_scheme calc
_refine_ls_wR_factor_gt 0.1142
_refine_ls_wR_factor_ref 0.1461
_reflns_number_gt 1314
_reflns_number_total 2684
_reflns_threshold_expression >2sigma(I)
_cod_data_source_file ff2063.cif
_cod_data_source_block I
_cod_original_cell_volume 1123.66(17)
_cod_original_sg_symbol_H-M 'P 21/n'
_cod_database_code 2234589
_cod_database_fobs_code 2234589

loop_
_symmetry_equiv_pos_as_xyz
'x, y, z'
'-x+1/2, y+1/2, -z+1/2'
'-x, -y, -z'
'x-1/2, -y-1/2, z-1/2'

loop_
_atom_site_type_symbol
_atom_site_label
_atom_site_fract_x
_atom_site_fract_y
_atom_site_fract_z
_atom_site_U_iso_or_equiv
_atom_site_adp_type
_atom_site_calc_flag
_atom_site_refinement_flags
_atom_site_occupancy
_atom_site_symmetry_multiplicity
N N1 -0.2449(3) 0.71889(16) 0.85672(16) 0.0593(6) Uani d . 1 1
N N2 -0.0037(3) 0.59178(15) 0.65051(13) 0.0501(6) Uani d . 1 1
N N3 0.1079(3) 0.59573(14) 0.82913(13) 0.0436(5) Uani d . 1 1
C C1 -0.2217(4) 0.68146(17) 0.75907(18) 0.0465(6) Uani d . 1 1
C C2 -0.3657(4) 0.6937(2) 0.6693(2) 0.0572(7) Uani d . 1 1
H H2 -0.3442 0.6675 0.6022 0.069 Uiso calc R 1 1
C C3 -0.5399(4) 0.7445(2) 0.6803(2) 0.0663(8) Uani d . 1 1
H H3 -0.6393 0.7525 0.6210 0.080 Uiso calc R 1 1
C C4 -0.5664(5) 0.7834(2) 0.7785(3) 0.0693(8) Uani d . 1 1
H H4 -0.6835 0.8186 0.7877 0.083 Uiso calc R 1 1
C C5 -0.4172(5) 0.7695(2) 0.8636(2) 0.0702(9) Uani d . 1 1
H H5 -0.4360 0.7968 0.9305 0.084 Uiso calc R 1 1
C C6 -0.0367(4) 0.62376(17) 0.74647(17) 0.0442(6) Uani d . 1 1
C C7 0.1763(4) 0.53894(18) 0.66954(17) 0.0437(6) Uani d . 1 1
C C8 0.2838(4) 0.48915(19) 0.59693(18) 0.0534(7) Uani d . 1 1
H H8 0.2371 0.4871 0.5229 0.064 Uiso calc R 1 1
C C9 0.4599(4) 0.4432(2) 0.6369(2) 0.0567(7) Uani d . 1 1
H H9 0.5342 0.4099 0.5893 0.068 Uiso calc R 1 1
C C10 0.5305(4) 0.4451(2) 0.7475(2) 0.0580(7) Uani d . 1 1
H H10 0.6509 0.4131 0.7725 0.070 Uiso calc R 1 1
C C11 0.4249(4) 0.49381(19) 0.82047(18) 0.0525(7) Uani d . 1 1
H H11 0.4713 0.4953 0.8945 0.063 Uiso calc R 1 1
C C12 0.2482(4) 0.54014(17) 0.77956(16) 0.0415(6) Uani d . 1 1
C C13 0.1227(4) 0.61541(18) 0.94648(15) 0.0469(7) Uani d . 1 1
H H13B 0.0880 0.6820 0.9573 0.056 Uiso calc R 1 1
H H13A 0.2633 0.6057 0.9782 0.056 Uiso calc R 1 1
C C14 -0.0179(6) 0.5522(2) 1.0057(2) 0.0620(9) Uani d . 1 1
H H14B 0.005(3) 0.5697(16) 1.0838(18) 0.054(7) Uiso d . 1 1
H H14A -0.173(5) 0.544(2) 0.978(2) 0.099(11) Uiso d . 1 1

loop_
_atom_site_aniso_label
_atom_site_aniso_U_11
_atom_site_aniso_U_22
_atom_site_aniso_U_33
_atom_site_aniso_U_12
_atom_site_aniso_U_13
_atom_site_aniso_U_23
N1 0.0668(17) 0.0549(15) 0.0575(12) 0.0066(13) 0.0128(11) -0.0001(11)
N2 0.0581(14) 0.0578(14) 0.0344(10) -0.0035(12) 0.0047(9) 0.0026(9)
N3 0.0506(13) 0.0476(12) 0.0328(10) -0.0050(11) 0.0055(9) 0.0015(9)
C1 0.0516(17) 0.0354(14) 0.0543(14) -0.0035(13) 0.0138(12) 0.0039(12)
C2 0.0607(19) 0.0516(17) 0.0591(15) 0.0017(15) 0.0058(13) 0.0040(14)
C3 0.061(2) 0.0537(18) 0.0818(19) 0.0009(16) -0.0008(16) 0.0112(16)
C4 0.0522(19) 0.0499(18) 0.108(2) 0.0101(15) 0.0175(17) 0.0112(18)
C5 0.085(2) 0.056(2) 0.0748(19) 0.0079(18) 0.0293(18) -0.0059(15)
C6 0.0505(16) 0.0444(15) 0.0381(12) -0.0069(13) 0.0066(11) 0.0047(11)
C7 0.0423(15) 0.0469(15) 0.0423(13) -0.0043(12) 0.0069(11) 0.0043(11)
C8 0.0600(18) 0.0629(19) 0.0387(12) -0.0069(16) 0.0115(12) -0.0005(12)
C9 0.0580(19) 0.0595(18) 0.0566(15) 0.0009(15) 0.0234(13) -0.0076(14)
C10 0.0474(17) 0.0620(18) 0.0649(16) 0.0016(14) 0.0077(13) 0.0059(14)
C11 0.0534(17) 0.0628(18) 0.0399(12) -0.0063(15) -0.0005(11) 0.0032(13)
C12 0.0472(15) 0.0411(14) 0.0381(12) -0.0051(13) 0.0129(11) 0.0016(11)
C13 0.0600(16) 0.0503(16) 0.0303(11) -0.0095(13) 0.0046(10) -0.0044(11)
C14 0.095(3) 0.0579(17) 0.0345(13) -0.0119(19) 0.0139(14) -0.0042(14)

loop_
_atom_type_symbol
_atom_type_description
_atom_type_scat_dispersion_real
_atom_type_scat_dispersion_imag
_atom_type_scat_source
C C 0.0033 0.0016 'International Tables Vol C Tables 4.2.6.8 and 6.1.1.4'
H H 0.0000 0.0000 'International Tables Vol C Tables 4.2.6.8 and 6.1.1.4'
N N 0.0061 0.0033 'International Tables Vol C Tables 4.2.6.8 and 6.1.1.4'

loop_
_geom_angle_atom_site_label_1
_geom_angle_atom_site_label_2
_geom_angle_atom_site_label_3
_geom_angle_site_symmetry_1
_geom_angle
C1 N1 C5 . 116.4(2)
C6 N2 C7 . 104.66(19)
C6 N3 C12 . 105.58(17)
C6 N3 C13 . 130.1(2)
C12 N3 C13 . 124.27(19)
N1 C1 C2 . 122.4(2)
N1 C1 C6 . 119.0(2)
C2 C1 C6 . 118.5(2)
C3 C2 C1 . 119.3(3)
C3 C2 H2 . 120.4
C1 C2 H2 . 120.4
C4 C3 C2 . 119.3(3)
C4 C3 H3 . 120.3
C2 C3 H3 . 120.3
C3 C4 C5 . 118.4(3)
C3 C4 H4 . 120.8
C5 C4 H4 . 120.8
N1 C5 C4 . 124.2(3)
N1 C5 H5 . 117.9
C4 C5 H5 . 117.9
N2 C6 N3 . 113.9(2)
N2 C6 C1 . 120.2(2)
N3 C6 C1 . 125.8(2)
C12 C7 C8 . 119.8(2)
C12 C7 N2 . 110.35(19)
C8 C7 N2 . 129.9(2)
C9 C8 C7 . 118.3(2)
C9 C8 H8 . 120.9
C7 C8 H8 . 120.9
C8 C9 C10 . 121.4(2)
C8 C9 H9 . 119.3
C10 C9 H9 . 119.3
C11 C10 C9 . 121.0(3)
C11 C10 H10 . 119.5
C9 C10 H10 . 119.5
C12 C11 C10 . 117.3(2)
C12 C11 H11 . 121.3
C10 C11 H11 . 121.3
C11 C12 C7 . 122.3(2)
C11 C12 N3 . 132.2(2)
C7 C12 N3 . 105.5(2)
N3 C13 C14 . 112.9(2)
N3 C13 H13B . 109.0
C14 C13 H13B . 109.0
N3 C13 H13A . 109.0
C14 C13 H13A . 109.0
H13B C13 H13A . 107.8
C14 C14 C13 3_567 114.4(3)
C14 C14 H14B 3_567 109.1(14)
C13 C14 H14B . 106.8(13)
C14 C14 H14A 3_567 90.9(18)
C13 C14 H14A . 122.1(16)
H14B C14 H14A . 113(2)

loop_
_geom_bond_atom_site_label_1
_geom_bond_atom_site_label_2
_geom_bond_site_symmetry_2
_geom_bond_distance
N1 C1 . 1.337(3)
N1 C5 . 1.344(3)
N2 C6 . 1.306(3)
N2 C7 . 1.391(3)
N3 C6 . 1.370(3)
N3 C12 . 1.397(3)
N3 C13 . 1.466(2)
C1 C2 . 1.383(3)
C1 C6 . 1.480(3)
C2 C3 . 1.365(4)
C2 H2 . 0.9300
C3 C4 . 1.357(4)
C3 H3 . 0.9300
C4 C5 . 1.366(4)
C4 H4 . 0.9300
C5 H5 . 0.9300
C7 C12 . 1.386(3)
C7 C8 . 1.388(3)
C8 C9 . 1.364(3)
C8 H8 . 0.9300
C9 C10 . 1.390(3)
C9 H9 . 0.9300
C10 C11 . 1.376(3)
C10 H10 . 0.9300
C11 C12 . 1.373(3)
C11 H11 . 0.9300
C13 C14 . 1.523(3)
C13 H13B . 0.9700
C13 H13A . 0.9700
C14 C14 3_567 1.486(6)
C14 H14B . 0.99(2)
C14 H14A . 1.04(3)
